data_2205278
loop_
_publ_author_name
'Look, Jennifer L.'
'Horwood, Owen P. M.'
'Levendis, Demetrius C.'
'Coville, Neil J.'

_publ_section_title
;<i>trans</i>-<i>trans</i>-<i>trans</i>-Bis(benzyl
 isocyanide-\k<i>C</i>)dichlorobis(triphenylphosphine-\k<i>P</i>)ruthenium(II)
 dichloromethane solvate
;
_journal_issue 3
_journal_name_full 'Acta Crystallographica Section E'
_journal_page_first m606
_journal_page_last m608
_journal_paper_doi 10.1107/S1600536805005052
_journal_volume 61
_journal_year 2005
_chemical_formula_iupac '[Ru Cl2 (C8 H7 N)2 (C18 H15 P)2], C H2 Cl2'
_chemical_formula_moiety 'C52 H44 Cl2 N2 P2 Ru, C H2 Cl2'
_chemical_formula_sum 'C53 H46 Cl4 N2 P2 Ru'
_chemical_formula_weight 1015.73
_chemical_name_common ttt-(PPh3)2Cl2(CNbz)2Ru(II)
_chemical_name_systematic
;
trans-trans-trans-(Dibenzylisocyanide-\kC)dichlorobis(triphenylphosphine-
\kP)ruthenium(II) dichloromethane hemisolvate
;
_space_group_IT_number 2
_symmetry_cell_setting triclinic
_symmetry_space_group_name_Hall '-P 1'
_symmetry_space_group_name_H-M 'P -1'
_atom_sites_solution_hydrogens geom
_atom_sites_solution_primary direct
_atom_sites_solution_secondary difmap
_audit_creation_method SHELXL-97
_cell_angle_alpha 98.917(4)
_cell_angle_beta 90.842(4)
_cell_angle_gamma 110.201(4)
_cell_formula_units_Z 2
_cell_length_a 13.119(2)
_cell_length_b 13.314(2)
_cell_length_c 14.918(3)
_cell_measurement_reflns_used 983
_cell_measurement_temperature 293(2)
_cell_measurement_theta_max 25.62
_cell_measurement_theta_min 2.44
_cell_volume 2409.3(7)
_computing_cell_refinement 'SAINT-Plus (Bruker, 1999)'
_computing_data_collection 'SMART (Bruker, 1998)'
_computing_data_reduction SAINT-Plus
_computing_molecular_graphics 'ORTEP-3 (Farrugia, 1997)'
_computing_publication_material SHELXL97
_computing_structure_refinement 'SHELXL97 (Sheldrick, 1997)'
_computing_structure_solution 'SHELXS97 (Sheldrick, 1997)'
_diffrn_ambient_temperature 293(2)
_diffrn_measured_fraction_theta_full 0.969
_diffrn_measured_fraction_theta_max 0.969
_diffrn_measurement_device_type 'Bruker SMART CCD area-detector'
_diffrn_measurement_method '\f and \w'
_diffrn_radiation_monochromator graphite
_diffrn_radiation_type MoK\a
_diffrn_radiation_wavelength 0.71073
_diffrn_reflns_av_R_equivalents 0.0318
_diffrn_reflns_av_sigmaI/netI 0.0818
_diffrn_reflns_limit_h_max 17
_diffrn_reflns_limit_h_min -13
_diffrn_reflns_limit_k_max 16
_diffrn_reflns_limit_k_min -17
_diffrn_reflns_limit_l_max 19
_diffrn_reflns_limit_l_min -19
_diffrn_reflns_number 16926
_diffrn_reflns_theta_full 28.30
_diffrn_reflns_theta_max 28.30
_diffrn_reflns_theta_min 1.39
_diffrn_standards_decay_% 0
_diffrn_standards_number 0
_exptl_absorpt_coefficient_mu 0.652
_exptl_absorpt_correction_T_max 0.9143
_exptl_absorpt_correction_T_min 0.7806
_exptl_absorpt_correction_type empirical
_exptl_absorpt_process_details '(SADABS; Bruker, 1999)'
_exptl_crystal_colour yellow
_exptl_crystal_density_diffrn 1.400
_exptl_crystal_density_method none
_exptl_crystal_description irregular
_exptl_crystal_F_000 1040
_exptl_crystal_size_max 0.40
_exptl_crystal_size_mid 0.26
_exptl_crystal_size_min 0.14
_refine_diff_density_max 0.817
_refine_diff_density_min -0.904
_refine_ls_extinction_method none
_refine_ls_goodness_of_fit_ref 1.005
_refine_ls_hydrogen_treatment constr
_refine_ls_matrix_type full
_refine_ls_number_parameters 562
_refine_ls_number_reflns 11613
_refine_ls_number_restraints 0
_refine_ls_restrained_S_all 1.005
_refine_ls_R_factor_all 0.1004
_refine_ls_R_factor_gt 0.0502
_refine_ls_shift/su_max 0.001
_refine_ls_shift/su_mean 0.000
_refine_ls_structure_factor_coef Fsqd
_refine_ls_weighting_details 'calc w = 1/[\s^2^(Fo^2^)+(0.0596P)^2^] where P = (Fo^2^+2Fc^2^)/3'
_refine_ls_weighting_scheme calc
_refine_ls_wR_factor_gt 0.1121
_refine_ls_wR_factor_ref 0.1318
_reflns_number_gt 7270
_reflns_number_total 11613
_reflns_threshold_expression I>2\s(I)
_cod_data_source_file hg6141.cif
_cod_data_source_block I
_cod_original_cell_volume 2409.2(7)
_cod_database_code 2205278
_cod_database_fobs_code 2205278

loop_
_symmetry_equiv_pos_as_xyz
'x, y, z'
'-x, -y, -z'

loop_
_atom_site_label
_atom_site_fract_x
_atom_site_fract_y
_atom_site_fract_z
_atom_site_U_iso_or_equiv
_atom_site_adp_type
_atom_site_calc_flag
_atom_site_refinement_flags
_atom_site_occupancy
_atom_site_type_symbol
Ru1 0.0000 0.5000 0.0000 0.02414(11) Uani d S 1 Ru
Ru2 0.5000 0.5000 0.5000 0.02765(11) Uani d S 1 Ru
P1 0.02506(8) 0.68770(7) 0.04169(6) 0.0284(2) Uani d . 1 P
Cl1 0.16828(8) 0.53343(8) 0.08837(7) 0.0448(3) Uani d . 1 Cl
Cl2 0.33339(8) 0.47812(9) 0.57612(7) 0.0474(3) Uani d . 1 Cl
P2 0.46795(8) 0.30983(8) 0.48766(7) 0.0332(2) Uani d . 1 P
N1 0.1236(3) 0.5447(2) -0.1768(2) 0.0352(7) Uani d . 1 N
C121 -0.0349(3) 0.7506(3) -0.0358(2) 0.0311(8) Uani d . 1 C
N2 0.3831(3) 0.4625(3) 0.3061(2) 0.0418(8) Uani d . 1 N
C111 0.1641(3) 0.7883(3) 0.0591(2) 0.0331(8) Uani d . 1 C
C231 0.5248(3) 0.2434(3) 0.3939(3) 0.0405(9) Uani d . 1 C
C131 -0.0346(3) 0.7133(3) 0.1496(2) 0.0333(8) Uani d . 1 C
C22 0.4185(3) 0.4240(4) 0.1457(3) 0.0444(10) Uani d . 1 C
C126 -0.0421(3) 0.7139(3) -0.1293(3) 0.0410(10) Uani d . 1 C
H126 -0.0206 0.6556 -0.1513 0.049 Uiso calc R 1 H
C221 0.5263(4) 0.2795(3) 0.5881(3) 0.0406(10) Uani d . 1 C
C21 0.3452(4) 0.4542(4) 0.2139(3) 0.0585(13) Uani d . 1 C
H21A 0.3404 0.5232 0.2054 0.070 Uiso calc R 1 H
H21B 0.2726 0.3999 0.2023 0.070 Uiso calc R 1 H
C236 0.5226(3) 0.2716(4) 0.3086(3) 0.0481(11) Uani d . 1 C
H236 0.5009 0.3297 0.3017 0.058 Uiso calc R 1 H
C212 0.2424(3) 0.2354(3) 0.4389(3) 0.0411(9) Uani d . 1 C
H212 0.2539 0.3067 0.4320 0.049 Uiso calc R 1 H
C132 -0.1442(4) 0.6972(3) 0.1502(3) 0.0478(11) Uani d . 1 C
H132 -0.1865 0.6801 0.0956 0.057 Uiso calc R 1 H
C125 -0.0811(4) 0.7639(4) -0.1899(3) 0.0505(11) Uani d . 1 C
H125 -0.0845 0.7395 -0.2521 0.061 Uiso calc R 1 H
C114 0.3728(4) 0.9447(4) 0.0738(3) 0.0615(13) Uani d . 1 C
H114 0.4422 0.9969 0.0780 0.074 Uiso calc R 1 H
C112 0.2472(3) 0.7681(3) 0.0116(3) 0.0462(10) Uani d . 1 C
H112 0.2333 0.7013 -0.0256 0.055 Uiso calc R 1 H
C124 -0.1148(4) 0.8492(4) -0.1586(3) 0.0572(13) Uani d . 1 C
H124 -0.1424 0.8814 -0.1993 0.069 Uiso calc R 1 H
C211 0.3276(3) 0.2098(3) 0.4703(3) 0.0423(10) Uani d . 1 C
C12 0.0950(3) 0.5867(3) -0.3270(3) 0.0412(10) Uani d . 1 C
C113 0.3507(4) 0.8462(4) 0.0191(3) 0.0538(12) Uani d . 1 C
H113 0.4054 0.8315 -0.0132 0.065 Uiso calc R 1 H
C17 -0.0166(4) 0.5373(4) -0.3314(3) 0.0512(11) Uani d . 1 C
H17 -0.0482 0.4917 -0.2903 0.061 Uiso calc R 1 H
C2 0.4231(3) 0.4747(3) 0.3785(3) 0.0340(8) Uani d . 1 C
C11 0.1700(3) 0.5643(4) -0.2615(3) 0.0471(11) Uani d . 1 C
H11A 0.1868 0.5016 -0.2892 0.057 Uiso calc R 1 H
H11B 0.2377 0.6260 -0.2499 0.057 Uiso calc R 1 H
C122 -0.0673(4) 0.8385(3) -0.0057(3) 0.0436(10) Uani d . 1 C
H122 -0.0618 0.8653 0.0562 0.052 Uiso calc R 1 H
C115 0.2923(4) 0.9669(4) 0.1228(4) 0.0617(13) Uani d . 1 C
H115 0.3076 1.0332 0.1613 0.074 Uiso calc R 1 H
C136 0.0263(4) 0.7367(4) 0.2322(3) 0.0502(11) Uani d . 1 C
H136 0.0999 0.7461 0.2329 0.060 Uiso calc R 1 H
C134 -0.1312(5) 0.7316(4) 0.3131(4) 0.0688(15) Uani d . 1 C
H134 -0.1634 0.7389 0.3677 0.083 Uiso calc R 1 H
C213 0.1395(4) 0.1573(4) 0.4172(3) 0.0552(12) Uani d . 1 C
H213 0.0826 0.1768 0.3971 0.066 Uiso calc R 1 H
C1 0.0800(3) 0.5291(3) -0.1116(2) 0.0292(8) Uani d . 1 C
C23 0.5301(4) 0.4674(4) 0.1609(3) 0.0582(12) Uani d . 1 C
H23 0.5618 0.5117 0.2159 0.070 Uiso calc R 1 H
C123 -0.1075(4) 0.8867(4) -0.0665(3) 0.0540(12) Uani d . 1 C
H123 -0.1297 0.9447 -0.0451 0.065 Uiso calc R 1 H
C27 0.3727(4) 0.3562(4) 0.0654(3) 0.0629(13) Uani d . 1 C
H27 0.2974 0.3248 0.0553 0.075 Uiso calc R 1 H
C214 0.1211(4) 0.0512(5) 0.4252(4) 0.0792(17) Uani d . 1 C
H214 0.0526 -0.0017 0.4095 0.095 Uiso calc R 1 H
C225 0.6870(5) 0.2880(5) 0.6733(4) 0.0762(16) Uani d . 1 C
H225 0.7620 0.3044 0.6781 0.091 Uiso calc R 1 H
C235 0.5519(4) 0.2160(4) 0.2332(3) 0.0639(14) Uani d . 1 C
H235 0.5495 0.2365 0.1766 0.077 Uiso calc R 1 H
C16 -0.0828(4) 0.5551(4) -0.3969(3) 0.0626(13) Uani d . 1 C
H16 -0.1580 0.5208 -0.3995 0.075 Uiso calc R 1 H
C226 0.6383(4) 0.3044(4) 0.5977(3) 0.0555(12) Uani d . 1 C
H226 0.6810 0.3327 0.5520 0.067 Uiso calc R 1 H
C135 -0.0219(5) 0.7459(4) 0.3129(3) 0.0712(16) Uani d . 1 C
H135 0.0196 0.7620 0.3678 0.085 Uiso calc R 1 H
C116 0.1884(4) 0.8890(3) 0.1141(3) 0.0484(11) Uani d . 1 C
H116 0.1337 0.9047 0.1457 0.058 Uiso calc R 1 H
C232 0.5573(4) 0.1557(4) 0.4017(4) 0.0651(14) Uani d . 1 C
H232 0.5591 0.1342 0.4580 0.078 Uiso calc R 1 H
C15 -0.0376(5) 0.6221(5) -0.4568(3) 0.0710(16) Uani d . 1 C
H15 -0.0818 0.6345 -0.5000 0.085 Uiso calc R 1 H
C133 -0.1913(4) 0.7067(4) 0.2322(3) 0.0642(14) Uani d . 1 C
H133 -0.2653 0.6958 0.2319 0.077 Uiso calc R 1 H
C234 0.5843(5) 0.1310(5) 0.2422(4) 0.0765(17) Uani d . 1 C
H234 0.6046 0.0937 0.1918 0.092 Uiso calc R 1 H
C24 0.5953(4) 0.4450(4) 0.0940(4) 0.0673(14) Uani d . 1 C
H24 0.6707 0.4748 0.1043 0.081 Uiso calc R 1 H
C233 0.5870(5) 0.1003(4) 0.3259(4) 0.0817(18) Uani d . 1 C
H233 0.6089 0.0420 0.3317 0.098 Uiso calc R 1 H
C216 0.3073(4) 0.1023(4) 0.4789(4) 0.0810(18) Uani d . 1 C
H216 0.3634 0.0824 0.5000 0.097 Uiso calc R 1 H
C223 0.5157(6) 0.2253(5) 0.7355(4) 0.0859(19) Uani d . 1 C
H223 0.4742 0.1992 0.7825 0.103 Uiso calc R 1 H
C13 0.1401(4) 0.6549(4) -0.3882(3) 0.0594(13) Uani d . 1 C
H13 0.2153 0.6895 -0.3856 0.071 Uiso calc R 1 H
C25 0.5492(5) 0.3793(5) 0.0128(4) 0.0712(16) Uani d . 1 C
H25 0.5929 0.3655 -0.0325 0.085 Uiso calc R 1 H
C224 0.6261(6) 0.2475(5) 0.7416(4) 0.0833(19) Uani d . 1 C
H224 0.6593 0.2351 0.7922 0.100 Uiso calc R 1 H
C14 0.0746(5) 0.6722(5) -0.4532(3) 0.0752(17) Uani d . 1 C
H14 0.1059 0.7176 -0.4945 0.090 Uiso calc R 1 H
C222 0.4654(4) 0.2418(4) 0.6584(3) 0.0611(13) Uani d . 1 C
H222 0.3908 0.2274 0.6547 0.073 Uiso calc R 1 H
C215 0.2049(5) 0.0248(5) 0.4565(5) 0.108(3) Uani d . 1 C
H215 0.1929 -0.0467 0.4630 0.130 Uiso calc R 1 H
C26 0.4390(5) 0.3346(5) -0.0004(4) 0.0797(17) Uani d . 1 C
H26 0.4075 0.2887 -0.0548 0.096 Uiso calc R 1 H
Cl31 0.7316(3) 0.9530(3) 0.1267(2) 0.1826(12) Uani d . 1 Cl
Cl32 0.8382(3) 1.0069(3) 0.3028(3) 0.251(2) Uani d . 1 Cl
C3 0.8262(7) 1.0549(8) 0.2023(14) 0.353(13) Uani d . 1 C
H3A 0.8034 1.1173 0.2149 0.424 Uiso calc R 1 H
H3B 0.8962 1.0773 0.1761 0.424 Uiso calc R 1 H

loop_
_atom_site_aniso_label
_atom_site_aniso_U_11
_atom_site_aniso_U_22
_atom_site_aniso_U_33
_atom_site_aniso_U_12
_atom_site_aniso_U_13
_atom_site_aniso_U_23
Ru1 0.0238(2) 0.0265(2) 0.0236(2) 0.01002(18) 0.00164(16) 0.00585(16)
Ru2 0.0255(2) 0.0336(2) 0.0248(2) 0.01144(19) 0.00306(16) 0.00538(17)
P1 0.0288(5) 0.0277(5) 0.0299(5) 0.0107(4) 0.0009(4) 0.0063(4)
Cl1 0.0331(5) 0.0484(6) 0.0525(6) 0.0109(5) -0.0101(4) 0.0171(5)
Cl2 0.0333(5) 0.0524(6) 0.0488(6) 0.0097(5) 0.0145(4) -0.0021(5)
P2 0.0309(5) 0.0346(6) 0.0351(5) 0.0125(5) 0.0021(4) 0.0066(4)
N1 0.0373(19) 0.0370(18) 0.0321(17) 0.0131(15) 0.0074(14) 0.0082(14)
C121 0.029(2) 0.030(2) 0.035(2) 0.0097(16) -0.0001(15) 0.0082(16)
N2 0.044(2) 0.050(2) 0.0330(19) 0.0186(17) -0.0014(15) 0.0051(16)
C111 0.033(2) 0.032(2) 0.033(2) 0.0094(17) -0.0031(16) 0.0073(16)
C231 0.035(2) 0.040(2) 0.047(2) 0.0159(19) 0.0029(18) -0.0009(18)
C131 0.043(2) 0.0258(19) 0.033(2) 0.0152(17) 0.0075(17) 0.0031(16)
C22 0.045(3) 0.059(3) 0.033(2) 0.019(2) -0.0018(18) 0.016(2)
C126 0.051(3) 0.040(2) 0.037(2) 0.022(2) 0.0014(19) 0.0102(18)
C221 0.049(3) 0.036(2) 0.039(2) 0.017(2) 0.0003(19) 0.0095(18)
C21 0.051(3) 0.094(4) 0.038(2) 0.035(3) -0.008(2) 0.009(2)
C236 0.046(3) 0.057(3) 0.040(2) 0.023(2) 0.003(2) -0.006(2)
C212 0.039(2) 0.042(2) 0.040(2) 0.011(2) -0.0007(18) 0.0060(18)
C132 0.047(3) 0.049(3) 0.047(3) 0.015(2) 0.009(2) 0.007(2)
C125 0.067(3) 0.052(3) 0.038(2) 0.026(2) -0.002(2) 0.013(2)
C114 0.043(3) 0.047(3) 0.078(4) -0.004(2) 0.003(2) 0.008(3)
C112 0.041(2) 0.044(3) 0.045(3) 0.004(2) 0.0047(19) 0.007(2)
C124 0.074(4) 0.056(3) 0.056(3) 0.034(3) -0.001(2) 0.026(2)
C211 0.037(2) 0.036(2) 0.051(3) 0.0091(19) 0.0051(19) 0.0074(19)
C12 0.048(3) 0.051(3) 0.030(2) 0.023(2) 0.0082(18) 0.0093(18)
C113 0.037(2) 0.058(3) 0.056(3) 0.003(2) 0.008(2) 0.009(2)
C17 0.048(3) 0.053(3) 0.051(3) 0.016(2) 0.004(2) 0.009(2)
C2 0.034(2) 0.034(2) 0.038(2) 0.0150(18) 0.0052(17) 0.0073(17)
C11 0.044(3) 0.067(3) 0.036(2) 0.021(2) 0.0159(19) 0.023(2)
C122 0.058(3) 0.039(2) 0.039(2) 0.025(2) -0.0042(19) 0.0042(18)
C115 0.049(3) 0.037(3) 0.086(4) 0.006(2) -0.008(3) -0.007(2)
C136 0.061(3) 0.056(3) 0.036(2) 0.022(2) 0.001(2) 0.012(2)
C134 0.092(4) 0.062(3) 0.051(3) 0.026(3) 0.031(3) 0.009(3)
C213 0.039(3) 0.063(3) 0.055(3) 0.009(2) -0.005(2) 0.005(2)
C1 0.031(2) 0.0291(19) 0.0308(19) 0.0142(16) 0.0019(15) 0.0051(15)
C23 0.046(3) 0.067(3) 0.056(3) 0.013(3) -0.002(2) 0.011(2)
C123 0.069(3) 0.044(3) 0.064(3) 0.037(3) 0.002(2) 0.014(2)
C27 0.053(3) 0.080(4) 0.042(3) 0.013(3) -0.006(2) -0.003(2)
C214 0.046(3) 0.067(4) 0.108(5) -0.003(3) -0.012(3) 0.022(3)
C225 0.064(4) 0.087(4) 0.081(4) 0.027(3) -0.024(3) 0.025(3)
C235 0.069(3) 0.073(4) 0.047(3) 0.031(3) 0.004(2) -0.009(2)
C16 0.057(3) 0.072(4) 0.059(3) 0.031(3) -0.010(2) -0.004(3)
C226 0.047(3) 0.062(3) 0.057(3) 0.018(2) -0.006(2) 0.015(2)
C135 0.104(5) 0.067(4) 0.038(3) 0.023(3) -0.006(3) 0.012(2)
C116 0.044(3) 0.035(2) 0.063(3) 0.015(2) 0.002(2) 0.001(2)
C232 0.081(4) 0.061(3) 0.066(3) 0.044(3) 0.008(3) 0.004(3)
C15 0.096(5) 0.086(4) 0.050(3) 0.057(4) -0.004(3) 0.010(3)
C133 0.059(3) 0.072(3) 0.064(3) 0.024(3) 0.030(3) 0.013(3)
C234 0.073(4) 0.084(4) 0.069(4) 0.042(3) -0.004(3) -0.029(3)
C24 0.050(3) 0.087(4) 0.073(4) 0.025(3) 0.012(3) 0.033(3)
C233 0.095(5) 0.068(4) 0.091(5) 0.055(4) -0.007(4) -0.018(3)
C216 0.050(3) 0.046(3) 0.143(6) 0.008(3) -0.014(3) 0.026(3)
C223 0.121(6) 0.085(4) 0.057(4) 0.033(4) 0.012(4) 0.034(3)
C13 0.060(3) 0.073(3) 0.050(3) 0.023(3) 0.009(2) 0.022(2)
C25 0.083(4) 0.092(4) 0.060(4) 0.052(4) 0.025(3) 0.025(3)
C224 0.106(5) 0.073(4) 0.074(4) 0.032(4) -0.030(4) 0.021(3)
C14 0.101(5) 0.089(4) 0.054(3) 0.045(4) 0.013(3) 0.039(3)
C222 0.067(3) 0.068(3) 0.051(3) 0.024(3) 0.005(2) 0.019(2)
C215 0.066(4) 0.049(4) 0.197(8) -0.002(3) -0.020(5) 0.040(4)
C26 0.098(5) 0.100(5) 0.041(3) 0.041(4) 0.003(3) -0.003(3)
Cl31 0.234(3) 0.196(3) 0.164(2) 0.129(3) 0.086(2) 0.031(2)
Cl32 0.180(3) 0.171(3) 0.388(6) 0.059(3) -0.112(4) 0.023(3)
C3 0.072(7) 0.132(9) 0.91(4) 0.039(6) 0.163(14) 0.241(17)

loop_
_atom_type_symbol
_atom_type_description
_atom_type_scat_dispersion_real
_atom_type_scat_dispersion_imag
_atom_type_scat_source
C C 0.0033 0.0016 'International Tables Vol C Tables 4.2.6.8 and 6.1.1.4'
H H 0.0000 0.0000 'International Tables Vol C Tables 4.2.6.8 and 6.1.1.4'
N N 0.0061 0.0033 'International Tables Vol C Tables 4.2.6.8 and 6.1.1.4'
P P 0.1023 0.0942 'International Tables Vol C Tables 4.2.6.8 and 6.1.1.4'
Cl Cl 0.1484 0.1585 'International Tables Vol C Tables 4.2.6.8 and 6.1.1.4'
Ru Ru -1.2594 0.8363 'International Tables Vol C Tables 4.2.6.8 and 6.1.1.4'

loop_
_geom_angle_atom_site_label_1
_geom_angle_atom_site_label_2
_geom_angle_atom_site_label_3
_geom_angle_site_symmetry_1
_geom_angle_site_symmetry_3
_geom_angle
_geom_angle_publ_flag
C1 Ru1 C1 2_565 . 180.0(2) n
C1 Ru1 P1 2_565 . 89.21(10) n
C1 Ru1 P1 . . 90.79(10) n
C1 Ru1 P1 2_565 2_565 90.79(10) n
C1 Ru1 P1 . 2_565 89.21(10) n
P1 Ru1 P1 . 2_565 180.0 n
C1 Ru1 Cl1 2_565 2_565 91.10(11) n
C1 Ru1 Cl1 . 2_565 88.90(11) n
P1 Ru1 Cl1 . 2_565 91.21(3) n
P1 Ru1 Cl1 2_565 2_565 88.79(3) n
C1 Ru1 Cl1 2_565 . 88.90(11) n
C1 Ru1 Cl1 . . 91.10(11) n
P1 Ru1 Cl1 . . 88.79(3) n
P1 Ru1 Cl1 2_565 . 91.21(3) n
Cl1 Ru1 Cl1 2_565 . 180.00(6) n
C2 Ru2 C2 2_666 . 180.0000(10) n
C2 Ru2 P2 2_666 2_666 90.68(11) n
C2 Ru2 P2 . 2_666 89.32(11) n
C2 Ru2 P2 2_666 . 89.32(11) n
C2 Ru2 P2 . . 90.68(11) n
P2 Ru2 P2 2_666 . 180.0 n
C2 Ru2 Cl2 2_666 2_666 92.08(11) n
C2 Ru2 Cl2 . 2_666 87.92(11) n
P2 Ru2 Cl2 2_666 2_666 90.66(3) n
P2 Ru2 Cl2 . 2_666 89.34(3) n
C2 Ru2 Cl2 2_666 . 87.92(11) n
C2 Ru2 Cl2 . . 92.08(11) n
P2 Ru2 Cl2 2_666 . 89.34(3) n
P2 Ru2 Cl2 . . 90.66(3) n
Cl2 Ru2 Cl2 2_666 . 180.0 n
C131 P1 C111 . . 103.59(18) n
C131 P1 C121 . . 103.42(17) n
C111 P1 C121 . . 99.15(16) n
C131 P1 Ru1 . . 111.08(12) n
C111 P1 Ru1 . . 119.15(12) n
C121 P1 Ru1 . . 118.28(12) n
C221 P2 C231 . . 102.19(19) n
C221 P2 C211 . . 104.18(19) n
C231 P2 C211 . . 96.92(19) n
C221 P2 Ru2 . . 111.68(13) n
C231 P2 Ru2 . . 118.77(13) n
C211 P2 Ru2 . . 120.45(13) n
C1 N1 C11 . . 175.3(4) n
C122 C121 C126 . . 118.0(3) n
C122 C121 P1 . . 122.8(3) n
C126 C121 P1 . . 119.1(3) n
C2 N2 C21 . . 173.6(4) n
C116 C111 C112 . . 117.7(4) n
C116 C111 P1 . . 122.0(3) n
C112 C111 P1 . . 120.2(3) n
C236 C231 C232 . . 117.6(4) n
C236 C231 P2 . . 119.2(3) n
C232 C231 P2 . . 122.7(3) n
C132 C131 C136 . . 118.8(4) n
C132 C131 P1 . . 120.0(3) n
C136 C131 P1 . . 120.8(3) n
C27 C22 C23 . . 119.5(4) n
C27 C22 C21 . . 119.2(4) n
C23 C22 C21 . . 121.3(4) n
C125 C126 C121 . . 120.5(4) n
C125 C126 H126 . . 119.8 n
C121 C126 H126 . . 119.8 n
C222 C221 C226 . . 118.2(4) n
C222 C221 P2 . . 122.9(4) n
C226 C221 P2 . . 118.7(3) n
N2 C21 C22 . . 112.9(3) n
N2 C21 H21A . . 109.0 n
C22 C21 H21A . . 109.0 n
N2 C21 H21B . . 109.0 n
C22 C21 H21B . . 109.0 n
H21A C21 H21B . . 107.8 n
C235 C236 C231 . . 121.9(4) n
C235 C236 H236 . . 119.1 n
C231 C236 H236 . . 119.1 n
C211 C212 C213 . . 121.4(4) n
C211 C212 H212 . . 119.3 n
C213 C212 H212 . . 119.3 n
C131 C132 C133 . . 120.1(4) n
C131 C132 H132 . . 120.0 n
C133 C132 H132 . . 120.0 n
C124 C125 C126 . . 120.6(4) n
C124 C125 H125 . . 119.7 n
C126 C125 H125 . . 119.7 n
C113 C114 C115 . . 120.2(4) n
C113 C114 H114 . . 119.9 n
C115 C114 H114 . . 119.9 n
C113 C112 C111 . . 120.9(4) n
C113 C112 H112 . . 119.6 n
C111 C112 H112 . . 119.6 n
C125 C124 C123 . . 119.6(4) n
C125 C124 H124 . . 120.2 n
C123 C124 H124 . . 120.2 n
C212 C211 C216 . . 117.5(4) n
C212 C211 P2 . . 121.6(3) n
C216 C211 P2 . . 120.5(3) n
C17 C12 C13 . . 118.7(4) n
C17 C12 C11 . . 122.5(4) n
C13 C12 C11 . . 118.7(4) n
C114 C113 C112 . . 120.4(4) n
C114 C113 H113 . . 119.8 n
C112 C113 H113 . . 119.8 n
C12 C17 C16 . . 120.7(4) n
C12 C17 H17 . . 119.7 n
C16 C17 H17 . . 119.7 n
N2 C2 Ru2 . . 176.7(3) n
N1 C11 C12 . . 112.6(3) n
N1 C11 H11A . . 109.1 n
C12 C11 H11A . . 109.1 n
N1 C11 H11B . . 109.1 n
C12 C11 H11B . . 109.1 n
H11A C11 H11B . . 107.8 n
C123 C122 C121 . . 121.1(4) n
C123 C122 H122 . . 119.5 n
C121 C122 H122 . . 119.5 n
C114 C115 C116 . . 119.1(4) n
C114 C115 H115 . . 120.4 n
C116 C115 H115 . . 120.4 n
C135 C136 C131 . . 120.3(5) n
C135 C136 H136 . . 119.8 n
C131 C136 H136 . . 119.8 n
C133 C134 C135 . . 119.0(5) n
C133 C134 H134 . . 120.5 n
C135 C134 H134 . . 120.5 n
C214 C213 C212 . . 120.3(5) n
C214 C213 H213 . . 119.8 n
C212 C213 H213 . . 119.8 n
N1 C1 Ru1 . . 178.4(3) n
C22 C23 C24 . . 120.0(5) n
C22 C23 H23 . . 120.0 n
C24 C23 H23 . . 120.0 n
C124 C123 C122 . . 120.3(4) n
C124 C123 H123 . . 119.8 n
C122 C123 H123 . . 119.8 n
C22 C27 C26 . . 119.7(5) n
C22 C27 H27 . . 120.1 n
C26 C27 H27 . . 120.1 n
C215 C214 C213 . . 118.9(5) n
C215 C214 H214 . . 120.5 n
C213 C214 H214 . . 120.5 n
C224 C225 C226 . . 120.4(5) n
C224 C225 H225 . . 119.8 n
C226 C225 H225 . . 119.8 n
C234 C235 C236 . . 119.7(5) n
C234 C235 H235 . . 120.1 n
C236 C235 H235 . . 120.1 n
C15 C16 C17 . . 120.2(5) n
C15 C16 H16 . . 119.9 n
C17 C16 H16 . . 119.9 n
C225 C226 C221 . . 121.2(5) n
C225 C226 H226 . . 119.4 n
C221 C226 H226 . . 119.4 n
C136 C135 C134 . . 120.7(5) n
C136 C135 H135 . . 119.7 n
C134 C135 H135 . . 119.7 n
C115 C116 C111 . . 121.6(4) n
C115 C116 H116 . . 119.2 n
C111 C116 H116 . . 119.2 n
C233 C232 C231 . . 120.3(5) n
C233 C232 H232 . . 119.8 n
C231 C232 H232 . . 119.8 n
C16 C15 C14 . . 119.7(5) n
C16 C15 H15 . . 120.1 n
C14 C15 H15 . . 120.1 n
C134 C133 C132 . . 121.2(5) n
C134 C133 H133 . . 119.4 n
C132 C133 H133 . . 119.4 n
C235 C234 C233 . . 120.0(5) n
C235 C234 H234 . . 120.0 n
C233 C234 H234 . . 120.0 n
C25 C24 C23 . . 120.4(5) n
C25 C24 H24 . . 119.8 n
C23 C24 H24 . . 119.8 n
C234 C233 C232 . . 120.4(5) n
C234 C233 H233 . . 119.8 n
C232 C233 H233 . . 119.8 n
C215 C216 C211 . . 120.8(5) n
C215 C216 H216 . . 119.6 n
C211 C216 H216 . . 119.6 n
C224 C223 C222 . . 120.1(5) n
C224 C223 H223 . . 120.0 n
C222 C223 H223 . . 120.0 n
C12 C13 C14 . . 120.6(5) n
C12 C13 H13 . . 119.7 n
C14 C13 H13 . . 119.7 n
C26 C25 C24 . . 119.2(5) n
C26 C25 H25 . . 120.4 n
C24 C25 H25 . . 120.4 n
C225 C224 C223 . . 119.8(5) n
C225 C224 H224 . . 120.1 n
C223 C224 H224 . . 120.1 n
C13 C14 C15 . . 120.1(5) n
C13 C14 H14 . . 119.9 n
C15 C14 H14 . . 119.9 n
C221 C222 C223 . . 120.2(5) n
C221 C222 H222 . . 119.9 n
C223 C222 H222 . . 119.9 n
C214 C215 C216 . . 121.0(5) n
C214 C215 H215 . . 119.5 n
C216 C215 H215 . . 119.5 n
C25 C26 C27 . . 121.2(5) n
C25 C26 H26 . . 119.4 n
C27 C26 H26 . . 119.4 n
Cl31 C3 Cl32 . . 109.1(5) n
Cl31 C3 H3A . . 109.9 n
Cl32 C3 H3A . . 109.9 n
Cl31 C3 H3B . . 109.9 n
Cl32 C3 H3B . . 109.9 n
H3A C3 H3B . . 108.3 n

loop_
_geom_bond_atom_site_label_1
_geom_bond_atom_site_label_2
_geom_bond_site_symmetry_2
_geom_bond_distance
_geom_bond_publ_flag
Ru1 C1 2_565 1.997(3) n
Ru1 C1 . 1.997(3) n
Ru1 P1 . 2.3842(10) n
Ru1 P1 2_565 2.3842(10) n
Ru1 Cl1 2_565 2.4215(10) n
Ru1 Cl1 . 2.4215(10) n
Ru2 C2 2_666 1.985(4) n
Ru2 C2 . 1.985(4) n
Ru2 P2 2_666 2.3956(11) n
Ru2 P2 . 2.3956(11) n
Ru2 Cl2 2_666 2.4264(10) n
Ru2 Cl2 . 2.4264(10) n
P1 C131 . 1.836(4) n
P1 C111 . 1.838(4) n
P1 C121 . 1.839(4) n
P2 C221 . 1.833(4) n
P2 C231 . 1.843(4) n
P2 C211 . 1.848(4) n
N1 C1 . 1.146(4) n
N1 C11 . 1.432(4) n
C121 C122 . 1.392(5) n
C121 C126 . 1.396(5) n
N2 C2 . 1.156(5) n
N2 C21 . 1.431(5) n
C111 C116 . 1.389(5) n
C111 C112 . 1.389(5) n
C231 C236 . 1.384(6) n
C231 C232 . 1.395(6) n
C131 C132 . 1.379(6) n
C131 C136 . 1.390(6) n
C22 C27 . 1.370(6) n
C22 C23 . 1.377(6) n
C22 C21 . 1.513(6) n
C126 C125 . 1.389(5) n
C126 H126 . 0.9300 n
C221 C222 . 1.379(6) n
C221 C226 . 1.390(6) n
C21 H21A . 0.9700 n
C21 H21B . 0.9700 n
C236 C235 . 1.382(6) n
C236 H236 . 0.9300 n
C212 C211 . 1.373(5) n
C212 C213 . 1.386(6) n
C212 H212 . 0.9300 n
C132 C133 . 1.386(6) n
C132 H132 . 0.9300 n
C125 C124 . 1.376(6) n
C125 H125 . 0.9300 n
C114 C113 . 1.367(6) n
C114 C115 . 1.381(6) n
C114 H114 . 0.9300 n
C112 C113 . 1.386(6) n
C112 H112 . 0.9300 n
C124 C123 . 1.376(6) n
C124 H124 . 0.9300 n
C211 C216 . 1.390(6) n
C12 C17 . 1.378(6) n
C12 C13 . 1.382(6) n
C12 C11 . 1.509(6) n
C113 H113 . 0.9300 n
C17 C16 . 1.398(6) n
C17 H17 . 0.9300 n
C11 H11A . 0.9700 n
C11 H11B . 0.9700 n
C122 C123 . 1.383(5) n
C122 H122 . 0.9300 n
C115 C116 . 1.388(6) n
C115 H115 . 0.9300 n
C136 C135 . 1.376(6) n
C136 H136 . 0.9300 n
C134 C133 . 1.363(7) n
C134 C135 . 1.380(8) n
C134 H134 . 0.9300 n
C213 C214 . 1.373(7) n
C213 H213 . 0.9300 n
C23 C24 . 1.387(7) n
C23 H23 . 0.9300 n
C123 H123 . 0.9300 n
C27 C26 . 1.384(7) n
C27 H27 . 0.9300 n
C214 C215 . 1.361(7) n
C214 H214 . 0.9300 n
C225 C224 . 1.365(8) n
C225 C226 . 1.371(6) n
C225 H225 . 0.9300 n
C235 C234 . 1.363(7) n
C235 H235 . 0.9300 n
C16 C15 . 1.358(7) n
C16 H16 . 0.9300 n
C226 H226 . 0.9300 n
C135 H135 . 0.9300 n
C116 H116 . 0.9300 n
C232 C233 . 1.389(7) n
C232 H232 . 0.9300 n
C15 C14 . 1.387(8) n
C15 H15 . 0.9300 n
C133 H133 . 0.9300 n
C234 C233 . 1.376(8) n
C234 H234 . 0.9300 n
C24 C25 . 1.372(7) n
C24 H24 . 0.9300 n
C233 H233 . 0.9300 n
C216 C215 . 1.380(7) n
C216 H216 . 0.9300 n
C223 C224 . 1.374(8) n
C223 C222 . 1.400(7) n
C223 H223 . 0.9300 n
C13 C14 . 1.384(7) n
C13 H13 . 0.9300 n
C25 C26 . 1.358(8) n
C25 H25 . 0.9300 n
C224 H224 . 0.9300 n
C14 H14 . 0.9300 n
C222 H222 . 0.9300 n
C215 H215 . 0.9300 n
C26 H26 . 0.9300 n
Cl31 C3 . 1.724(16) n
Cl32 C3 . 1.744(18) n
C3 H3A . 0.9700 n
C3 H3B . 0.9700 n

loop_
_geom_torsion_atom_site_label_1
_geom_torsion_atom_site_label_2
_geom_torsion_atom_site_label_3
_geom_torsion_atom_site_label_4
_geom_torsion_site_symmetry_1
_geom_torsion
_geom_torsion_publ_flag
C1 Ru1 P1 C131 2_565 1.07(17) n
C1 Ru1 P1 C131 . -178.93(17) n
Cl1 Ru1 P1 C131 2_565 92.16(14) n
Cl1 Ru1 P1 C131 . -87.84(14) n
C1 Ru1 P1 C111 2_565 121.29(17) n
C1 Ru1 P1 C111 . -58.71(17) n
Cl1 Ru1 P1 C111 2_565 -147.62(14) n
Cl1 Ru1 P1 C111 . 32.38(14) n
C1 Ru1 P1 C121 2_565 -118.25(17) n
C1 Ru1 P1 C121 . 61.75(17) n
Cl1 Ru1 P1 C121 2_565 -27.17(14) n
Cl1 Ru1 P1 C121 . 152.83(14) n
C2 Ru2 P2 C221 2_666 -0.56(18) n
C2 Ru2 P2 C221 . 179.44(18) n
Cl2 Ru2 P2 C221 2_666 91.53(15) n
Cl2 Ru2 P2 C221 . -88.47(15) n
C2 Ru2 P2 C231 2_666 -119.08(19) n
C2 Ru2 P2 C231 . 60.92(19) n
Cl2 Ru2 P2 C231 2_666 -27.00(16) n
Cl2 Ru2 P2 C231 . 153.00(16) n
C2 Ru2 P2 C211 2_666 122.09(19) n
C2 Ru2 P2 C211 . -57.91(19) n
Cl2 Ru2 P2 C211 2_666 -145.83(16) n
Cl2 Ru2 P2 C211 . 34.17(16) n
C131 P1 C121 C122 . 28.4(4) n
C111 P1 C121 C122 . -78.1(4) n
Ru1 P1 C121 C122 . 151.6(3) n
C131 P1 C121 C126 . -156.0(3) n
C111 P1 C121 C126 . 97.6(3) n
Ru1 P1 C121 C126 . -32.7(3) n
C131 P1 C111 C116 . -31.5(4) n
C121 P1 C111 C116 . 74.8(4) n
Ru1 P1 C111 C116 . -155.4(3) n
C131 P1 C111 C112 . 153.2(3) n
C121 P1 C111 C112 . -100.5(3) n
Ru1 P1 C111 C112 . 29.3(4) n
C221 P2 C231 C236 . -163.2(3) n
C211 P2 C231 C236 . 90.6(4) n
Ru2 P2 C231 C236 . -39.9(4) n
C221 P2 C231 C232 . 25.3(4) n
C211 P2 C231 C232 . -80.8(4) n
Ru2 P2 C231 C232 . 148.7(4) n
C111 P1 C131 C132 . 147.3(3) n
C121 P1 C131 C132 . 44.3(3) n
Ru1 P1 C131 C132 . -83.6(3) n
C111 P1 C131 C136 . -40.1(3) n
C121 P1 C131 C136 . -143.2(3) n
Ru1 P1 C131 C136 . 88.9(3) n
C122 C121 C126 C125 . -0.4(6) n
P1 C121 C126 C125 . -176.2(3) n
C231 P2 C221 C222 . -133.5(4) n
C211 P2 C221 C222 . -33.0(4) n
Ru2 P2 C221 C222 . 98.5(4) n
C231 P2 C221 C226 . 52.3(4) n
C211 P2 C221 C226 . 152.7(4) n
Ru2 P2 C221 C226 . -75.8(4) n
C27 C22 C21 N2 . 143.1(4) n
C23 C22 C21 N2 . -40.1(6) n
C232 C231 C236 C235 . -0.3(7) n
P2 C231 C236 C235 . -172.2(4) n
C136 C131 C132 C133 . 1.3(6) n
P1 C131 C132 C133 . 174.0(3) n
C121 C126 C125 C124 . -1.0(7) n
C116 C111 C112 C113 . -0.1(6) n
P1 C111 C112 C113 . 175.4(3) n
C126 C125 C124 C123 . 1.4(7) n
C213 C212 C211 C216 . 0.5(7) n
C213 C212 C211 P2 . 173.4(3) n
C221 P2 C211 C212 . 144.8(3) n
C231 P2 C211 C212 . -110.7(4) n
Ru2 P2 C211 C212 . 18.6(4) n
C221 P2 C211 C216 . -42.5(5) n
C231 P2 C211 C216 . 62.0(4) n
Ru2 P2 C211 C216 . -168.7(4) n
C115 C114 C113 C112 . 0.6(8) n
C111 C112 C113 C114 . 0.2(7) n
C13 C12 C17 C16 . 0.6(7) n
C11 C12 C17 C16 . -176.0(4) n
C17 C12 C11 N1 . -34.3(6) n
C13 C12 C11 N1 . 149.1(4) n
C126 C121 C122 C123 . 1.3(6) n
P1 C121 C122 C123 . 177.0(3) n
C113 C114 C115 C116 . -1.6(8) n
C132 C131 C136 C135 . -1.4(6) n
P1 C131 C136 C135 . -174.1(3) n
C211 C212 C213 C214 . -1.2(7) n
C27 C22 C23 C24 . 1.9(7) n
C21 C22 C23 C24 . -174.8(4) n
C125 C124 C123 C122 . -0.5(8) n
C121 C122 C123 C124 . -0.9(7) n
C23 C22 C27 C26 . -1.8(7) n
C21 C22 C27 C26 . 175.0(5) n
C212 C213 C214 C215 . 1.4(9) n
C231 C236 C235 C234 . -0.2(8) n
C12 C17 C16 C15 . -0.5(7) n
C224 C225 C226 C221 . -0.6(8) n
C222 C221 C226 C225 . 2.6(7) n
P2 C221 C226 C225 . 177.1(4) n
C131 C136 C135 C134 . 0.3(7) n
C133 C134 C135 C136 . 0.9(8) n
C114 C115 C116 C111 . 1.8(7) n
C112 C111 C116 C115 . -0.9(6) n
P1 C111 C116 C115 . -176.3(4) n
C236 C231 C232 C233 . 0.5(7) n
P2 C231 C232 C233 . 172.1(4) n
C17 C16 C15 C14 . 0.6(8) n
C135 C134 C133 C132 . -1.0(8) n
C131 C132 C133 C134 . -0.1(7) n
C236 C235 C234 C233 . 0.5(9) n
C22 C23 C24 C25 . -0.3(7) n
C235 C234 C233 C232 . -0.3(9) n
C231 C232 C233 C234 . -0.3(9) n
C212 C211 C216 C215 . 0.0(9) n
P2 C211 C216 C215 . -173.0(5) n
C17 C12 C13 C14 . -0.8(7) n
C11 C12 C13 C14 . 176.0(4) n
C23 C24 C25 C26 . -1.4(8) n
C226 C225 C224 C223 . -1.4(9) n
C222 C223 C224 C225 . 1.4(10) n
C12 C13 C14 C15 . 0.9(8) n
C16 C15 C14 C13 . -0.8(8) n
C226 C221 C222 C223 . -2.5(7) n
P2 C221 C222 C223 . -176.8(4) n
C224 C223 C222 C221 . 0.6(9) n
C213 C214 C215 C216 . -0.9(11) n
C211 C216 C215 C214 . 0.2(11) n
C24 C25 C26 C27 . 1.5(9) n
C22 C27 C26 C25 . 0.1(9) n
